data_4079041
loop_
_publ_author_name
'Yang, Yi-Fan'
'Foo, Cechao'
'Ganguly, Rakesh'
'Li, Yongxin'
'So, Cheuk-Wai'

_publ_section_title
;
 Synthesis of a Tin(II) 1,3-Benzobis(thiophosphinoyl)methanediide Complex
 and Its Reactions with Aluminum Compounds
;
_journal_issue 18
_journal_name_full Organometallics
_journal_page_first 6538
_journal_paper_doi 10.1021/om300345u
_journal_volume 31
_journal_year 2012
_chemical_formula_moiety 'C19 H14 Al Cl3 P2 S2 Sn'
_chemical_formula_sum 'C19 H14 Al Cl3 P2 S2 Sn'
_chemical_formula_weight 620.38
_chemical_name_systematic
; 
 ? 
;
_space_group_IT_number 14
_symmetry_cell_setting monoclinic
_symmetry_space_group_name_Hall '-P 2yn'
_symmetry_space_group_name_H-M 'P 1 21/n 1'
_atom_sites_solution_hydrogens geom
_atom_sites_solution_primary direct
_atom_sites_solution_secondary difmap
_audit_creation_method SHELXL-97
_cell_angle_alpha 90.00
_cell_angle_beta 96.090(2)
_cell_angle_gamma 90.00
_cell_formula_units_Z 4
_cell_length_a 8.6030(4)
_cell_length_b 16.4257(7)
_cell_length_c 16.4348(7)
_cell_measurement_reflns_used 9917
_cell_measurement_temperature 103(2)
_cell_measurement_theta_max 30.76
_cell_measurement_theta_min 2.48
_cell_volume 2309.30(18)
_computing_cell_refinement 'Bruker SAINT'
_computing_data_collection 'Bruker APEX2'
_computing_data_reduction 'Bruker SAINT'
_computing_molecular_graphics 'Bruker SHELXTL'
_computing_publication_material 'Bruker SHELXTL'
_computing_structure_refinement 'SHELXL-97 (Sheldrick, 2008)'
_computing_structure_solution 'SHELXS-97 (Sheldrick, 2008)'
_diffrn_ambient_temperature 103(2)
_diffrn_measured_fraction_theta_full 0.984
_diffrn_measured_fraction_theta_max 0.984
_diffrn_measurement_device_type 'Bruker APEX-II CCD'
_diffrn_measurement_method '\f and \w scans'
_diffrn_radiation_monochromator graphite
_diffrn_radiation_source 'fine-focus sealed tube'
_diffrn_radiation_type MoK\a
_diffrn_radiation_wavelength 0.71073
_diffrn_reflns_av_R_equivalents 0.0587
_diffrn_reflns_av_sigmaI/netI 0.0490
_diffrn_reflns_limit_h_max 10
_diffrn_reflns_limit_h_min -12
_diffrn_reflns_limit_k_max 23
_diffrn_reflns_limit_k_min -23
_diffrn_reflns_limit_l_max 22
_diffrn_reflns_limit_l_min -23
_diffrn_reflns_number 32919
_diffrn_reflns_theta_full 30.89
_diffrn_reflns_theta_max 30.89
_diffrn_reflns_theta_min 1.76
_exptl_absorpt_coefficient_mu 1.816
_exptl_absorpt_correction_T_max 0.9309
_exptl_absorpt_correction_T_min 0.5303
_exptl_absorpt_correction_type multi-scan
_exptl_absorpt_process_details sadabs
_exptl_crystal_colour colourless
_exptl_crystal_density_diffrn 1.784
_exptl_crystal_density_method 'not measured'
_exptl_crystal_description needle
_exptl_crystal_F_000 1216
_exptl_crystal_size_max 0.40
_exptl_crystal_size_mid 0.04
_exptl_crystal_size_min 0.04
_refine_diff_density_max 2.849
_refine_diff_density_min -1.511
_refine_diff_density_rms 0.183
_refine_ls_extinction_method none
_refine_ls_goodness_of_fit_ref 1.093
_refine_ls_hydrogen_treatment constr
_refine_ls_matrix_type full
_refine_ls_number_parameters 253
_refine_ls_number_reflns 7186
_refine_ls_number_restraints 0
_refine_ls_restrained_S_all 1.093
_refine_ls_R_factor_all 0.0610
_refine_ls_R_factor_gt 0.0402
_refine_ls_shift/su_max 0.002
_refine_ls_shift/su_mean 0.000
_refine_ls_structure_factor_coef Fsqd
_refine_ls_weighting_details 'calc w=1/[\s^2^(Fo^2^)+(0.0581P)^2^+3.3250P] where P=(Fo^2^+2Fc^2^)/3'
_refine_ls_weighting_scheme calc
_refine_ls_wR_factor_gt 0.0993
_refine_ls_wR_factor_ref 0.1192
_reflns_number_gt 5574
_reflns_number_total 7186
_reflns_threshold_expression >2sigma(I)
_cod_data_source_file om300345u_si_001.cif
_cod_data_source_block scw497s
_cod_depositor_comments
;
The following automatic conversions were performed:

'_symmetry_cell_setting' value 'Monoclinic' changed to 'monoclinic'
according to /home/saulius/struct/CIF-dictionaries/cif_core.dic
dictionary named 'cif_core.dic' version 2.4.2 from 2011-04-26.

Automatic conversion script
Id: cif_fix_values 1891 2012-01-12 08:04:46Z andrius 
;
_cod_original_sg_symbol_H-M P2(1)/n
_cod_database_code 4079041

loop_
_symmetry_equiv_pos_as_xyz
'x, y, z'
'-x+1/2, y+1/2, -z+1/2'
'-x, -y, -z'
'x-1/2, -y-1/2, z-1/2'

loop_
_atom_site_label
_atom_site_type_symbol
_atom_site_fract_x
_atom_site_fract_y
_atom_site_fract_z
_atom_site_U_iso_or_equiv
_atom_site_adp_type
_atom_site_occupancy
_atom_site_symmetry_multiplicity
_atom_site_calc_flag
_atom_site_refinement_flags
Al1 Al 0.98732(11) 0.77373(6) 0.75898(6) 0.0156(2) Uani 1 1 d .
Sn1 Sn 0.59141(2) 0.774671(14) 0.757369(14) 0.01567(7) Uani 1 1 d .
C1 C 0.8101(3) 0.8284(2) 0.69643(19) 0.0140(6) Uani 1 1 d .
C2 C 0.9181(4) 0.9912(2) 0.7629(2) 0.0180(6) Uani 1 1 d .
C3 C 0.9199(4) 1.0077(2) 0.8461(2) 0.0219(7) Uani 1 1 d .
H3 H 0.8343 0.9919 0.8746 0.026 Uiso 1 1 calc R
C4 C 1.0483(5) 1.0475(2) 0.8873(3) 0.0272(8) Uani 1 1 d .
H4 H 1.0510 1.0584 0.9442 0.033 Uiso 1 1 calc R
C5 C 1.1718(4) 1.0712(2) 0.8450(2) 0.0279(8) Uani 1 1 d .
H5 H 1.2592 1.0983 0.8731 0.033 Uiso 1 1 calc R
C6 C 1.1689(5) 1.0557(3) 0.7622(3) 0.0311(9) Uani 1 1 d .
H6 H 1.2532 1.0729 0.7335 0.037 Uiso 1 1 calc R
C7 C 1.0425(4) 1.0150(3) 0.7210(2) 0.0256(8) Uani 1 1 d .
H7 H 1.0413 1.0035 0.6643 0.031 Uiso 1 1 calc R
C8 C 0.7344(4) 0.9666(2) 0.6049(2) 0.0163(6) Uani 1 1 d .
C9 C 0.7176(4) 1.0468(2) 0.5788(2) 0.0210(7) Uani 1 1 d .
H9 H 0.7246 1.0902 0.6172 0.025 Uiso 1 1 calc R
C10 C 0.6903(4) 1.0621(2) 0.4954(2) 0.0228(7) Uani 1 1 d .
H10 H 0.6789 1.1167 0.4767 0.027 Uiso 1 1 calc R
C11 C 0.6794(4) 0.9985(3) 0.4386(2) 0.0244(8) Uani 1 1 d .
H11 H 0.6613 1.0102 0.3818 0.029 Uiso 1 1 calc R
C12 C 0.6950(4) 0.9186(2) 0.4648(2) 0.0205(7) Uani 1 1 d .
H12 H 0.6860 0.8751 0.4265 0.025 Uiso 1 1 calc R
C13 C 0.7238(4) 0.9028(2) 0.5482(2) 0.0164(6) Uani 1 1 d .
C14 C 0.8638(4) 0.7404(2) 0.5419(2) 0.0173(6) Uani 1 1 d .
C15 C 0.8203(4) 0.6631(2) 0.5154(2) 0.0240(7) Uani 1 1 d .
H15 H 0.7196 0.6427 0.5230 0.029 Uiso 1 1 calc R
C16 C 0.9254(5) 0.6153(3) 0.4775(3) 0.0302(9) Uani 1 1 d .
H16 H 0.8958 0.5623 0.4584 0.036 Uiso 1 1 calc R
C17 C 1.0728(5) 0.6448(3) 0.4677(2) 0.0279(8) Uani 1 1 d .
H17 H 1.1446 0.6116 0.4427 0.033 Uiso 1 1 calc R
C18 C 1.1167(5) 0.7225(3) 0.4942(2) 0.0271(8) Uani 1 1 d .
H18 H 1.2181 0.7424 0.4872 0.032 Uiso 1 1 calc R
C19 C 1.0117(4) 0.7714(2) 0.5310(2) 0.0226(7) Uani 1 1 d .
H19 H 1.0401 0.8250 0.5484 0.027 Uiso 1 1 calc R
Cl1 Cl 1.21348(10) 0.81001(7) 0.72973(6) 0.0304(2) Uani 1 1 d .
Cl5 Cl 0.96397(11) 0.79694(7) 0.88552(5) 0.0272(2) Uani 1 1 d .
Cl7 Cl 0.94824(11) 0.64639(6) 0.73818(6) 0.02701(19) Uani 1 1 d .
P1 P 0.76376(9) 0.93146(5) 0.70984(5) 0.01357(16) Uani 1 1 d .
P2 P 0.73761(9) 0.80347(5) 0.59559(5) 0.01401(16) Uani 1 1 d .
S1 S 0.56555(9) 0.93476(5) 0.76545(5) 0.01708(16) Uani 1 1 d .
S2 S 0.52535(9) 0.75219(6) 0.59863(5) 0.01777(16) Uani 1 1 d .

loop_
_atom_site_aniso_label
_atom_site_aniso_U_11
_atom_site_aniso_U_22
_atom_site_aniso_U_33
_atom_site_aniso_U_23
_atom_site_aniso_U_13
_atom_site_aniso_U_12
Al1 0.0107(4) 0.0202(5) 0.0152(5) 0.0028(4) -0.0024(3) 0.0008(3)
Sn1 0.01346(11) 0.01751(13) 0.01558(12) 0.00310(8) -0.00054(8) -0.00083(8)
C1 0.0110(13) 0.0158(15) 0.0145(14) 0.0011(11) -0.0012(10) 0.0016(10)
C2 0.0145(14) 0.0128(15) 0.0257(17) -0.0035(12) -0.0021(12) 0.0006(11)
C3 0.0220(16) 0.0198(18) 0.0231(17) -0.0010(13) -0.0013(13) -0.0013(13)
C4 0.0285(19) 0.024(2) 0.0269(19) -0.0054(15) -0.0072(15) -0.0009(14)
C5 0.0228(18) 0.026(2) 0.033(2) -0.0091(16) -0.0075(15) -0.0048(14)
C6 0.0207(18) 0.038(2) 0.035(2) -0.0101(17) 0.0018(15) -0.0096(16)
C7 0.0221(17) 0.031(2) 0.0234(18) -0.0049(15) 0.0022(14) -0.0071(15)
C8 0.0127(14) 0.0199(17) 0.0158(15) 0.0052(12) 0.0000(11) -0.0003(11)
C9 0.0181(15) 0.0188(17) 0.0260(18) 0.0033(13) 0.0020(13) 0.0009(12)
C10 0.0154(15) 0.0269(19) 0.0262(18) 0.0143(14) 0.0028(13) 0.0017(13)
C11 0.0170(16) 0.038(2) 0.0179(17) 0.0107(14) 0.0002(12) 0.0013(14)
C12 0.0125(14) 0.033(2) 0.0154(15) 0.0018(13) -0.0023(11) 0.0010(13)
C13 0.0116(13) 0.0218(17) 0.0154(15) 0.0051(12) -0.0004(11) 0.0003(11)
C14 0.0170(15) 0.0224(17) 0.0118(14) -0.0008(12) -0.0020(11) 0.0033(12)
C15 0.0217(17) 0.0250(19) 0.0244(18) -0.0030(14) -0.0019(13) 0.0046(14)
C16 0.030(2) 0.029(2) 0.030(2) -0.0107(16) -0.0005(16) 0.0077(16)
C17 0.0280(19) 0.037(2) 0.0178(17) -0.0059(15) 0.0002(14) 0.0115(16)
C18 0.0216(17) 0.040(2) 0.0198(18) -0.0043(15) 0.0020(14) 0.0047(15)
C19 0.0201(16) 0.027(2) 0.0203(17) -0.0026(13) 0.0024(13) -0.0001(13)
Cl1 0.0114(4) 0.0441(6) 0.0355(5) 0.0064(4) 0.0012(3) -0.0009(3)
Cl5 0.0255(4) 0.0403(5) 0.0148(4) 0.0032(3) -0.0027(3) 0.0027(4)
Cl7 0.0262(4) 0.0181(4) 0.0355(5) 0.0036(3) -0.0025(4) 0.0038(3)
P1 0.0108(3) 0.0150(4) 0.0143(4) 0.0009(3) -0.0014(3) 0.0001(3)
P2 0.0119(4) 0.0166(4) 0.0128(4) 0.0001(3) -0.0018(3) 0.0004(3)
S1 0.0147(3) 0.0185(4) 0.0179(4) 0.0011(3) 0.0010(3) 0.0025(3)
S2 0.0133(4) 0.0217(4) 0.0174(4) -0.0006(3) -0.0026(3) -0.0025(3)

loop_
_atom_type_symbol
_atom_type_description
_atom_type_scat_dispersion_real
_atom_type_scat_dispersion_imag
_atom_type_scat_source
C C 0.0033 0.0016 'International Tables Vol C Tables 4.2.6.8 and 6.1.1.4'
H H 0.0000 0.0000 'International Tables Vol C Tables 4.2.6.8 and 6.1.1.4'
Al Al 0.0645 0.0514 'International Tables Vol C Tables 4.2.6.8 and 6.1.1.4'
P P 0.1023 0.0942 'International Tables Vol C Tables 4.2.6.8 and 6.1.1.4'
S S 0.1246 0.1234 'International Tables Vol C Tables 4.2.6.8 and 6.1.1.4'
Cl Cl 0.1484 0.1585 'International Tables Vol C Tables 4.2.6.8 and 6.1.1.4'
Sn Sn -0.6537 1.4246 'International Tables Vol C Tables 4.2.6.8 and 6.1.1.4'

loop_
_geom_angle_atom_site_label_1
_geom_angle_atom_site_label_2
_geom_angle_atom_site_label_3
_geom_angle
C1 Al1 Cl1 115.43(11)
C1 Al1 Cl7 105.26(11)
Cl1 Al1 Cl7 111.58(6)
C1 Al1 Cl5 106.20(10)
Cl1 Al1 Cl5 110.46(6)
Cl7 Al1 Cl5 107.42(6)
C1 Sn1 S2 74.57(8)
C1 Sn1 S1 74.22(8)
S2 Sn1 S1 100.29(3)
P2 C1 P1 106.27(17)
P2 C1 Al1 124.45(18)
P1 C1 Al1 123.27(18)
P2 C1 Sn1 95.32(13)
P1 C1 Sn1 95.96(13)
Al1 C1 Sn1 102.33(13)
C7 C2 C3 120.2(3)
C7 C2 P1 118.7(3)
C3 C2 P1 120.8(3)
C2 C3 C4 119.5(3)
C2 C3 H3 120.2
C4 C3 H3 120.2
C5 C4 C3 119.9(4)
C5 C4 H4 120.1
C3 C4 H4 120.1
C6 C5 C4 120.5(4)
C6 C5 H5 119.8
C4 C5 H5 119.8
C5 C6 C7 120.0(4)
C5 C6 H6 120.0
C7 C6 H6 120.0
C2 C7 C6 119.9(4)
C2 C7 H7 120.1
C6 C7 H7 120.1
C9 C8 C13 120.6(3)
C9 C8 P1 126.6(3)
C13 C8 P1 112.8(2)
C8 C9 C10 118.5(3)
C8 C9 H9 120.7
C10 C9 H9 120.7
C9 C10 C11 121.1(3)
C9 C10 H10 119.5
C11 C10 H10 119.5
C12 C11 C10 120.3(3)
C12 C11 H11 119.9
C10 C11 H11 119.9
C11 C12 C13 119.0(4)
C11 C12 H12 120.5
C13 C12 H12 120.5
C12 C13 C8 120.6(3)
C12 C13 P2 126.1(3)
C8 C13 P2 113.2(2)
C15 C14 C19 120.9(3)
C15 C14 P2 121.8(3)
C19 C14 P2 117.3(3)
C14 C15 C16 119.5(4)
C14 C15 H15 120.3
C16 C15 H15 120.3
C17 C16 C15 120.0(4)
C17 C16 H16 120.0
C15 C16 H16 120.0
C16 C17 C18 120.6(4)
C16 C17 H17 119.7
C18 C17 H17 119.7
C17 C18 C19 119.9(4)
C17 C18 H18 120.0
C19 C18 H18 120.0
C18 C19 C14 119.1(4)
C18 C19 H19 120.5
C14 C19 H19 120.5
C1 P1 C2 114.84(15)
C1 P1 C8 101.44(15)
C2 P1 C8 107.98(16)
C1 P1 S1 107.22(11)
C2 P1 S1 112.39(12)
C8 P1 S1 112.56(11)
C1 P2 C14 115.15(15)
C1 P2 C13 101.34(16)
C14 P2 C13 108.89(16)
C1 P2 S2 107.81(11)
C14 P2 S2 111.55(12)
C13 P2 S2 111.71(11)
P1 S1 Sn1 82.59(4)
P2 S2 Sn1 82.26(4)

loop_
_geom_bond_atom_site_label_1
_geom_bond_atom_site_label_2
_geom_bond_distance
Al1 C1 1.963(3)
Al1 Cl1 2.1378(13)
Al1 Cl7 2.1402(14)
Al1 Cl5 2.1446(14)
Sn1 C1 2.392(3)
Sn1 S2 2.6364(9)
Sn1 S1 2.6435(9)
C1 P2 1.756(3)
C1 P1 1.758(3)
C2 C7 1.389(5)
C2 C3 1.392(5)
C2 P1 1.800(3)
C3 C4 1.395(5)
C3 H3 0.9500
C4 C5 1.386(6)
C4 H4 0.9500
C5 C6 1.381(6)
C5 H5 0.9500
C6 C7 1.389(5)
C6 H6 0.9500
C7 H7 0.9500
C8 C9 1.387(5)
C8 C13 1.399(5)
C8 P1 1.812(3)
C9 C10 1.389(5)
C9 H9 0.9500
C10 C11 1.396(6)
C10 H10 0.9500
C11 C12 1.384(6)
C11 H11 0.9500
C12 C13 1.391(5)
C12 H12 0.9500
C13 P2 1.807(3)
C14 C15 1.381(5)
C14 C19 1.399(5)
C14 P2 1.798(3)
C15 C16 1.394(5)
C15 H15 0.9500
C16 C17 1.382(6)
C16 H16 0.9500
C17 C18 1.389(6)
C17 H17 0.9500
C18 C19 1.394(5)
C18 H18 0.9500
C19 H19 0.9500
P1 S1 2.0191(11)
P2 S2 2.0164(11)
